data_7234671
loop_
_publ_author_name
'Jingyun Tan'
'Yujin Zhang'
'Meirong Zhang'
'Xiaohe Tian'
'Yiming Wang'
'Shengli Li'
'Chuankui Wang'
'Hongping Zhou'
'Jiaxiang Yang'
'Yupeng Tian'
'Jieying Wu'

_publ_section_title
;
 Small molecules of chalcone derivatives with high two-photon absorption
 activities in the near-IR region
;
_journal_name_full 'Journal of Materials Chemistry C'
_journal_page_first 3256
_journal_page_last 3267
_journal_paper_doi 10.1039/C6TC00382F
_journal_volume 4
_journal_year 2016
_chemical_formula_moiety 'C24 H18 N2 O S'
_chemical_formula_sum 'C24 H18 N2 O S'
_chemical_formula_weight 382.46
_chemical_melting_point 425
_chemical_name_systematic
; 
 (E)-3-(5-(diphenylamino)thiophen-2-yl)-1-(pyridin-2-yl)prop-2-en-1-one 
;
_space_group_IT_number 14
_space_group_name_Hall '-P 2ybc'
_space_group_name_H-M_alt 'P 1 21/c 1'
_symmetry_cell_setting monoclinic
_symmetry_space_group_name_Hall '-P 2ybc'
_symmetry_space_group_name_H-M 'P 1 21/c 1'
_atom_sites_solution_hydrogens geom
_atom_sites_solution_primary direct
_atom_sites_solution_secondary difmap
_cell_angle_alpha 90.000(5)
_cell_angle_beta 90.000(5)
_cell_angle_gamma 90.000(5)
_cell_formula_units_Z 4
_cell_length_a 10.931(5)
_cell_length_b 18.464(5)
_cell_length_c 9.657(5)
_cell_measurement_reflns_used 1591
_cell_measurement_temperature 293(2)
_cell_measurement_theta_max 18.97
_cell_measurement_theta_min 2.38
_cell_volume 1949.1(14)
_computing_cell_refinement 'Bruker SMART'
_computing_data_collection 'Bruker SMART'
_computing_data_reduction 'Bruker SAINT'
_computing_molecular_graphics 'Bruker SHELXTL'
_computing_publication_material 'Bruker SHELXTL'
_computing_structure_refinement 'SHELXL-97 (Sheldrick, 1997)'
_computing_structure_solution 'SHELXS-97 (Sheldrick, 1990)'
_diffrn_ambient_temperature 293(2)
_diffrn_measured_fraction_theta_full 0.891
_diffrn_measured_fraction_theta_max 0.891
_diffrn_measurement_device_type 'CCD area detector'
_diffrn_measurement_method 'phi and omega scans'
_diffrn_radiation_monochromator graphite
_diffrn_radiation_source 'fine-focus sealed tube'
_diffrn_radiation_type MoK\a
_diffrn_radiation_wavelength 0.71069
_diffrn_reflns_av_R_equivalents 0.1042
_diffrn_reflns_av_sigmaI/netI 0.1377
_diffrn_reflns_limit_h_max 12
_diffrn_reflns_limit_h_min -13
_diffrn_reflns_limit_k_max 21
_diffrn_reflns_limit_k_min -21
_diffrn_reflns_limit_l_max 11
_diffrn_reflns_limit_l_min -11
_diffrn_reflns_number 11387
_diffrn_reflns_theta_full 25.00
_diffrn_reflns_theta_max 25.00
_diffrn_reflns_theta_min 1.86
_exptl_absorpt_coefficient_mu 0.183
_exptl_absorpt_correction_T_max 0.9678
_exptl_absorpt_correction_T_min 0.9643
_exptl_absorpt_correction_type psi-scan
_exptl_absorpt_process_details 'SADABS; Bruker, 2000'
_exptl_crystal_colour red
_exptl_crystal_density_diffrn 1.303
_exptl_crystal_density_method 'not measured'
_exptl_crystal_description block
_exptl_crystal_F_000 800
_exptl_crystal_preparation Luminescent
_exptl_crystal_recrystallization_method 'Re-crystallisation from solvent: acetonitrile'
_exptl_crystal_size_max 0.20
_exptl_crystal_size_mid 0.19
_exptl_crystal_size_min 0.18
_refine_diff_density_max 0.260
_refine_diff_density_min -0.294
_refine_diff_density_rms 0.064
_refine_ls_extinction_method none
_refine_ls_goodness_of_fit_ref 0.970
_refine_ls_hydrogen_treatment constr
_refine_ls_matrix_type full
_refine_ls_number_parameters 253
_refine_ls_number_reflns 3057
_refine_ls_number_restraints 0
_refine_ls_restrained_S_all 0.970
_refine_ls_R_factor_all 0.1628
_refine_ls_R_factor_gt 0.0724
_refine_ls_shift/su_max 0.000
_refine_ls_shift/su_mean 0.000
_refine_ls_structure_factor_coef Fsqd
_refine_ls_weighting_details 'calc w=1/[\s^2^(Fo^2^)+(0.0800P)^2^+0.0000P] where P=(Fo^2^+2Fc^2^)/3'
_refine_ls_weighting_scheme calc
_refine_ls_wR_factor_gt 0.1775
_refine_ls_wR_factor_ref 0.2062
_reflns_number_gt 1293
_reflns_number_total 3057
_reflns_threshold_expression >2sigma(I)
_cod_data_source_file J-Mater-Chem-C-2016-4-3256.cif
_cod_data_source_block a1
_cod_original_sg_symbol_H-M P2(1)/c
_cod_database_code 7234671

loop_
_symmetry_equiv_pos_as_xyz
'x, y, z'
'-x, y+1/2, -z+1/2'
'-x, -y, -z'
'x, -y-1/2, z-1/2'

loop_
_atom_site_label
_atom_site_type_symbol
_atom_site_fract_x
_atom_site_fract_y
_atom_site_fract_z
_atom_site_U_iso_or_equiv
_atom_site_adp_type
_atom_site_occupancy
_atom_site_symmetry_multiplicity
_atom_site_calc_flag
_atom_site_refinement_flags
_atom_site_disorder_assembly
_atom_site_disorder_group
C1 C 0.7998(5) 0.1492(4) 0.3994(7) 0.0808(18) Uani 1 1 d . . .
H1 H 0.8635 0.1773 0.4341 0.097 Uiso 1 1 calc R . .
C2 C 0.7869(7) 0.1396(5) 0.2604(7) 0.104(2) Uani 1 1 d . . .
H2 H 0.8426 0.1613 0.2005 0.124 Uiso 1 1 calc R . .
C3 C 0.6950(8) 0.0993(5) 0.2078(7) 0.102(2) Uani 1 1 d . . .
H3 H 0.6890 0.0923 0.1126 0.122 Uiso 1 1 calc R . .
C4 C 0.6109(7) 0.0686(4) 0.2944(8) 0.096(2) Uani 1 1 d . . .
H4 H 0.5472 0.0411 0.2582 0.116 Uiso 1 1 calc R . .
C5 C 0.6204(6) 0.0784(3) 0.4347(6) 0.0736(16) Uani 1 1 d . . .
H5 H 0.5614 0.0590 0.4935 0.088 Uiso 1 1 calc R . .
C6 C 0.7174(5) 0.1170(3) 0.4886(5) 0.0572(13) Uani 1 1 d . . .
C7 C 0.5796(5) 0.2158(3) 0.6807(6) 0.0699(16) Uani 1 1 d . . .
H7 H 0.6104 0.2430 0.6075 0.084 Uiso 1 1 calc R . .
C8 C 0.4816(5) 0.2409(4) 0.7567(7) 0.0812(18) Uani 1 1 d . . .
H8 H 0.4456 0.2850 0.7344 0.097 Uiso 1 1 calc R . .
C9 C 0.4377(6) 0.2015(4) 0.8637(7) 0.0836(19) Uani 1 1 d . . .
H9 H 0.3720 0.2190 0.9150 0.100 Uiso 1 1 calc R . .
C10 C 0.4891(5) 0.1355(4) 0.8979(6) 0.0806(18) Uani 1 1 d . . .
H10 H 0.4573 0.1089 0.9714 0.097 Uiso 1 1 calc R . .
C11 C 0.5880(5) 0.1084(3) 0.8236(6) 0.0666(15) Uani 1 1 d . . .
H11 H 0.6236 0.0642 0.8462 0.080 Uiso 1 1 calc R . .
C12 C 0.6316(5) 0.1500(3) 0.7141(5) 0.0561(13) Uani 1 1 d . . .
C13 C 0.8415(5) 0.0987(3) 0.6974(5) 0.0572(13) Uani 1 1 d . . .
C14 C 0.9226(5) 0.0521(3) 0.6398(5) 0.0589(14) Uani 1 1 d . . .
H14 H 0.9117 0.0300 0.5541 0.071 Uiso 1 1 calc R . .
C15 C 1.0242(5) 0.0410(3) 0.7240(5) 0.0553(13) Uani 1 1 d . . .
H15 H 1.0887 0.0112 0.6978 0.066 Uiso 1 1 calc R . .
C16 C 1.0229(4) 0.0771(3) 0.8487(5) 0.0516(12) Uani 1 1 d . . .
C17 C 1.1132(5) 0.0737(3) 0.9553(5) 0.0536(13) Uani 1 1 d . . .
H17 H 1.1818 0.0458 0.9357 0.064 Uiso 1 1 calc R . .
C18 C 1.1122(4) 0.1054(3) 1.0793(5) 0.0531(12) Uani 1 1 d . . .
H18 H 1.0469 0.1350 1.1042 0.064 Uiso 1 1 calc R . .
C19 C 1.2125(5) 0.0941(3) 1.1761(5) 0.0522(12) Uani 1 1 d . . .
C20 C 1.2056(5) 0.1267(3) 1.3196(5) 0.0545(13) Uani 1 1 d . . .
C21 C 1.2799(5) 0.1029(3) 1.4247(6) 0.0638(14) Uani 1 1 d . . .
H21 H 1.3360 0.0660 1.4079 0.077 Uiso 1 1 calc R . .
C22 C 1.2719(7) 0.1329(3) 1.5537(6) 0.0786(18) Uani 1 1 d . . .
H22 H 1.3222 0.1172 1.6254 0.094 Uiso 1 1 calc R . .
C23 C 1.1881(6) 0.1863(3) 1.5742(7) 0.0788(18) Uani 1 1 d . . .
H23 H 1.1793 0.2079 1.6607 0.095 Uiso 1 1 calc R . .
C24 C 1.1172(5) 0.2077(3) 1.4651(7) 0.0744(16) Uani 1 1 d . . .
H24 H 1.0621 0.2452 1.4804 0.089 Uiso 1 1 calc R . .
N1 N 0.7340(4) 0.1240(2) 0.6355(4) 0.0616(12) Uani 1 1 d . . .
N2 N 1.1209(4) 0.1785(2) 1.3366(5) 0.0666(12) Uani 1 1 d . . .
O1 O 1.3056(3) 0.0596(2) 1.1501(4) 0.0743(11) Uani 1 1 d . . .
S1 S 0.88926(13) 0.12809(8) 0.85761(14) 0.0625(5) Uani 1 1 d . . .

loop_
_atom_site_aniso_label
_atom_site_aniso_U_11
_atom_site_aniso_U_22
_atom_site_aniso_U_33
_atom_site_aniso_U_23
_atom_site_aniso_U_13
_atom_site_aniso_U_12
C1 0.053(4) 0.120(5) 0.069(4) 0.016(4) 0.006(3) -0.005(3)
C2 0.090(6) 0.165(7) 0.055(4) 0.021(4) 0.023(4) 0.036(5)
C3 0.098(6) 0.154(7) 0.053(4) -0.008(4) 0.000(4) 0.048(5)
C4 0.090(5) 0.115(6) 0.085(5) -0.035(4) -0.029(4) 0.010(4)
C5 0.066(4) 0.083(4) 0.072(4) -0.008(3) -0.011(3) -0.003(3)
C6 0.054(3) 0.076(4) 0.041(3) 0.000(2) -0.003(2) 0.003(3)
C7 0.066(4) 0.076(4) 0.068(4) -0.001(3) -0.005(3) 0.004(3)
C8 0.077(4) 0.086(4) 0.081(4) -0.019(4) -0.011(4) 0.024(4)
C9 0.071(4) 0.116(5) 0.065(4) -0.031(4) -0.006(3) 0.033(4)
C10 0.065(4) 0.120(5) 0.057(4) -0.009(4) 0.014(3) -0.001(4)
C11 0.063(4) 0.082(4) 0.055(3) 0.002(3) 0.006(3) 0.012(3)
C12 0.048(3) 0.071(4) 0.050(3) -0.012(3) -0.001(2) 0.004(3)
C13 0.052(3) 0.070(3) 0.050(3) -0.004(3) 0.004(2) 0.005(3)
C14 0.058(3) 0.075(4) 0.044(3) -0.011(2) 0.003(3) 0.000(3)
C15 0.050(3) 0.069(3) 0.046(3) -0.003(2) 0.005(2) 0.007(3)
C16 0.046(3) 0.060(3) 0.048(3) -0.001(2) -0.001(2) 0.004(2)
C17 0.049(3) 0.058(3) 0.054(3) 0.004(2) 0.003(2) 0.003(2)
C18 0.050(3) 0.056(3) 0.053(3) 0.002(2) -0.002(2) 0.005(2)
C19 0.052(3) 0.052(3) 0.052(3) 0.007(2) -0.003(2) 0.002(3)
C20 0.052(3) 0.054(3) 0.058(3) 0.002(2) 0.003(3) -0.005(3)
C21 0.066(4) 0.067(3) 0.059(4) 0.000(3) -0.010(3) -0.005(3)
C22 0.096(5) 0.084(4) 0.055(4) 0.006(3) -0.020(3) -0.008(4)
C23 0.081(4) 0.082(4) 0.073(4) -0.025(3) 0.009(4) -0.027(4)
C24 0.067(4) 0.082(4) 0.075(4) -0.027(3) -0.005(3) 0.004(3)
N1 0.041(2) 0.099(3) 0.045(2) -0.009(2) -0.003(2) 0.009(2)
N2 0.057(3) 0.063(3) 0.080(3) -0.009(2) -0.009(2) -0.001(2)
O1 0.057(2) 0.100(3) 0.066(2) -0.006(2) -0.0027(19) 0.022(2)
S1 0.0581(9) 0.0795(10) 0.0498(8) -0.0179(7) -0.0058(6) 0.0135(7)

loop_
_atom_type_symbol
_atom_type_description
_atom_type_scat_dispersion_real
_atom_type_scat_dispersion_imag
_atom_type_scat_source
C C 0.0033 0.0016 'International Tables Vol C Tables 4.2.6.8 and 6.1.1.4'
H H 0.0000 0.0000 'International Tables Vol C Tables 4.2.6.8 and 6.1.1.4'
N N 0.0061 0.0033 'International Tables Vol C Tables 4.2.6.8 and 6.1.1.4'
O O 0.0106 0.0060 'International Tables Vol C Tables 4.2.6.8 and 6.1.1.4'
S S 0.1246 0.1234 'International Tables Vol C Tables 4.2.6.8 and 6.1.1.4'

loop_
_geom_angle_atom_site_label_1
_geom_angle_atom_site_label_2
_geom_angle_atom_site_label_3
_geom_angle
_geom_angle_site_symmetry_1
_geom_angle_site_symmetry_3
C2 C1 C6 119.4(6) . .
C2 C1 H1 120.3 . .
C6 C1 H1 120.3 . .
C3 C2 C1 121.3(7) . .
C3 C2 H2 119.3 . .
C1 C2 H2 119.3 . .
C2 C3 C4 119.9(7) . .
C2 C3 H3 120.0 . .
C4 C3 H3 120.0 . .
C3 C4 C5 120.0(7) . .
C3 C4 H4 120.0 . .
C5 C4 H4 120.0 . .
C4 C5 C6 119.9(6) . .
C4 C5 H5 120.0 . .
C6 C5 H5 120.0 . .
C5 C6 C1 119.3(5) . .
C5 C6 N1 121.1(5) . .
C1 C6 N1 119.7(5) . .
C12 C7 C8 119.4(6) . .
C12 C7 H7 120.3 . .
C8 C7 H7 120.3 . .
C9 C8 C7 120.1(6) . .
C9 C8 H8 119.9 . .
C7 C8 H8 119.9 . .
C8 C9 C10 120.9(6) . .
C8 C9 H9 119.6 . .
C10 C9 H9 119.6 . .
C9 C10 C11 120.7(6) . .
C9 C10 H10 119.7 . .
C11 C10 H10 119.7 . .
C10 C11 C12 117.3(6) . .
C10 C11 H11 121.3 . .
C12 C11 H11 121.3 . .
C7 C12 C11 121.6(5) . .
C7 C12 N1 119.5(5) . .
C11 C12 N1 118.9(5) . .
C14 C13 N1 125.9(5) . .
C14 C13 S1 111.8(4) . .
N1 C13 S1 122.2(4) . .
C13 C14 C15 112.0(5) . .
C13 C14 H14 124.0 . .
C15 C14 H14 124.0 . .
C16 C15 C14 115.6(4) . .
C16 C15 H15 122.2 . .
C14 C15 H15 122.2 . .
C15 C16 C17 127.1(5) . .
C15 C16 S1 108.3(4) . .
C17 C16 S1 124.6(4) . .
C18 C17 C16 128.5(5) . .
C18 C17 H17 115.7 . .
C16 C17 H17 115.7 . .
C17 C18 C19 120.5(5) . .
C17 C18 H18 119.8 . .
C19 C18 H18 119.8 . .
O1 C19 C18 124.6(5) . .
O1 C19 C20 115.8(4) . .
C18 C19 C20 119.6(5) . .
N2 C20 C21 123.1(5) . .
N2 C20 C19 115.5(5) . .
C21 C20 C19 121.3(5) . .
C22 C21 C20 120.4(6) . .
C22 C21 H21 119.8 . .
C20 C21 H21 119.8 . .
C23 C22 C21 118.0(6) . .
C23 C22 H22 121.0 . .
C21 C22 H22 121.0 . .
C22 C23 C24 118.6(5) . .
C22 C23 H23 120.7 . .
C24 C23 H23 120.7 . .
N2 C24 C23 125.2(5) . .
N2 C24 H24 117.4 . .
C23 C24 H24 117.4 . .
C13 N1 C12 122.8(4) . .
C13 N1 C6 119.8(4) . .
C12 N1 C6 117.0(4) . .
C20 N2 C24 114.6(5) . .
C13 S1 C16 92.3(2) . .

loop_
_geom_bond_atom_site_label_1
_geom_bond_atom_site_label_2
_geom_bond_distance
_geom_bond_site_symmetry_2
C1 C2 1.362(9) .
C1 C6 1.380(7) .
C1 H1 0.9300 .
C2 C3 1.350(11) .
C2 H2 0.9300 .
C3 C4 1.366(10) .
C3 H3 0.9300 .
C4 C5 1.370(9) .
C4 H4 0.9300 .
C5 C6 1.380(8) .
C5 H5 0.9300 .
C6 N1 1.436(6) .
C7 C12 1.379(7) .
C7 C8 1.380(8) .
C7 H7 0.9300 .
C8 C9 1.352(9) .
C8 H8 0.9300 .
C9 C10 1.382(9) .
C9 H9 0.9300 .
C10 C11 1.391(7) .
C10 H10 0.9300 .
C11 C12 1.391(8) .
C11 H11 0.9300 .
C12 N1 1.435(6) .
C13 C14 1.355(7) .
C13 N1 1.399(6) .
C13 S1 1.720(5) .
C14 C15 1.391(7) .
C14 H14 0.9300 .
C15 C16 1.376(7) .
C15 H15 0.9300 .
C16 C17 1.428(7) .
C16 S1 1.740(5) .
C17 C18 1.333(7) .
C17 H17 0.9300 .
C18 C19 1.456(7) .
C18 H18 0.9300 .
C19 O1 1.227(6) .
C19 C20 1.513(7) .
C20 N2 1.342(6) .
C20 C21 1.372(7) .
C21 C22 1.367(8) .
C21 H21 0.9300 .
C22 C23 1.361(8) .
C22 H22 0.9300 .
C23 C24 1.366(8) .
C23 H23 0.9300 .
C24 N2 1.353(7) .
C24 H24 0.9300 .

loop_
_geom_hbond_atom_site_label_D
_geom_hbond_atom_site_label_H
_geom_hbond_atom_site_label_A
_geom_hbond_distance_DH
_geom_hbond_distance_HA
_geom_hbond_distance_DA
_geom_hbond_angle_DHA
_geom_hbond_site_symmetry_A
C10 H10 O1 0.93 2.56 3.453(7) 160.7 1_455
C11 H11 O1 0.93 2.41 3.322(7) 165.6 3_757
C18 H18 N2 0.93 2.52 2.829(7) 99.9 .
C17 H17 O1 0.93 2.49 2.834(6) 102.2 .

loop_
_geom_torsion_atom_site_label_1
_geom_torsion_atom_site_label_2
_geom_torsion_atom_site_label_3
_geom_torsion_atom_site_label_4
_geom_torsion
_geom_torsion_site_symmetry_1
_geom_torsion_site_symmetry_2
_geom_torsion_site_symmetry_3
_geom_torsion_site_symmetry_4
C6 C1 C2 C3 0.2(11) . . . .
C1 C2 C3 C4 1.6(12) . . . .
C2 C3 C4 C5 -0.5(11) . . . .
C3 C4 C5 C6 -2.4(10) . . . .
C4 C5 C6 C1 4.1(9) . . . .
C4 C5 C6 N1 -175.9(6) . . . .
C2 C1 C6 C5 -3.0(9) . . . .
C2 C1 C6 N1 177.0(6) . . . .
C12 C7 C8 C9 0.5(8) . . . .
C7 C8 C9 C10 -0.5(9) . . . .
C8 C9 C10 C11 0.5(9) . . . .
C9 C10 C11 C12 -0.4(9) . . . .
C8 C7 C12 C11 -0.4(8) . . . .
C8 C7 C12 N1 -179.7(5) . . . .
C10 C11 C12 C7 0.4(8) . . . .
C10 C11 C12 N1 179.6(5) . . . .
N1 C13 C14 C15 176.2(5) . . . .
S1 C13 C14 C15 -1.0(6) . . . .
C13 C14 C15 C16 1.4(7) . . . .
C14 C15 C16 C17 178.1(5) . . . .
C14 C15 C16 S1 -1.1(6) . . . .
C15 C16 C17 C18 -176.8(5) . . . .
S1 C16 C17 C18 2.3(8) . . . .
C16 C17 C18 C19 178.6(5) . . . .
C17 C18 C19 O1 4.2(8) . . . .
C17 C18 C19 C20 -176.1(5) . . . .
O1 C19 C20 N2 164.0(5) . . . .
C18 C19 C20 N2 -15.7(7) . . . .
O1 C19 C20 C21 -17.5(7) . . . .
C18 C19 C20 C21 162.8(5) . . . .
N2 C20 C21 C22 -1.4(8) . . . .
C19 C20 C21 C22 -179.8(5) . . . .
C20 C21 C22 C23 0.4(9) . . . .
C21 C22 C23 C24 -0.5(9) . . . .
C22 C23 C24 N2 1.8(9) . . . .
C14 C13 N1 C12 156.0(5) . . . .
S1 C13 N1 C12 -27.1(7) . . . .
C14 C13 N1 C6 -16.8(8) . . . .
S1 C13 N1 C6 160.1(4) . . . .
C7 C12 N1 C13 130.4(5) . . . .
C11 C12 N1 C13 -48.9(7) . . . .
C7 C12 N1 C6 -56.6(7) . . . .
C11 C12 N1 C6 124.1(5) . . . .
C5 C6 N1 C13 120.6(6) . . . .
C1 C6 N1 C13 -59.4(7) . . . .
C5 C6 N1 C12 -52.7(7) . . . .
C1 C6 N1 C12 127.3(6) . . . .
C21 C20 N2 C24 2.4(7) . . . .
C19 C20 N2 C24 -179.2(5) . . . .
C23 C24 N2 C20 -2.6(8) . . . .
C14 C13 S1 C16 0.3(4) . . . .
N1 C13 S1 C16 -177.0(4) . . . .
C15 C16 S1 C13 0.4(4) . . . .
C17 C16 S1 C13 -178.8(5) . . . .
